data_4122607
loop_
_publ_author_name
'Lin, Hsiu-Jung'
'Siretanu, Diana'
'Dickie, Diane A.'
'Subedi, Deepak'
'Scepaniak, Jeremiah J.'
'Mitcov, Dmitri'
'Cl\'erac, Rodolphe'
'Smith, Jeremy M.'

_publ_section_title
;
 Steric and electronic control of the spin state in three-fold symmetric,
 four-coordinate iron(II) complexes.
;
_journal_issue 38
_journal_name_full 'Journal of the American Chemical Society'
_journal_page_first 13326
_journal_page_last 13332
_journal_paper_doi 10.1021/ja506425a
_journal_volume 136
_journal_year 2014
_chemical_formula_sum 'C55 H67 B Fe N7 P'
_chemical_formula_weight 923.79
_space_group_IT_number 14
_symmetry_cell_setting monoclinic
_symmetry_space_group_name_Hall '-P 2ybc'
_symmetry_space_group_name_H-M 'P 1 21/c 1'
_atom_sites_solution_hydrogens geom
_atom_sites_solution_primary direct
_atom_sites_solution_secondary difmap
_audit_creation_method SHELXL-97
_cell_angle_alpha 90.00
_cell_angle_beta 99.140(2)
_cell_angle_gamma 90.00
_cell_formula_units_Z 4
_cell_length_a 13.5728(6)
_cell_length_b 17.4335(8)
_cell_length_c 22.0040(10)
_cell_measurement_reflns_used 9991
_cell_measurement_temperature 173(2)
_cell_measurement_theta_max 26.04
_cell_measurement_theta_min 2.51
_cell_volume 5140.5(4)
_computing_cell_refinement 'Bruker SAINT'
_computing_data_collection 'Bruker APEX2'
_computing_data_reduction 'Bruker SAINT'
_computing_molecular_graphics 'Bruker SHELXTL'
_computing_publication_material 'Bruker SHELXTL'
_computing_structure_refinement 'SHELXL-97 (Sheldrick, 2008)'
_computing_structure_solution 'SHELXS-97 (Sheldrick, 2008)'
_diffrn_ambient_temperature 173(2)
_diffrn_measured_fraction_theta_full 0.999
_diffrn_measured_fraction_theta_max 0.999
_diffrn_measurement_device_type 'Bruker APEX-II CCD'
_diffrn_measurement_method '\f and \w scans'
_diffrn_radiation_monochromator graphite
_diffrn_radiation_source 'fine-focus sealed tube'
_diffrn_radiation_type MoK\a
_diffrn_radiation_wavelength 0.71073
_diffrn_reflns_av_R_equivalents 0.0425
_diffrn_reflns_av_sigmaI/netI 0.0377
_diffrn_reflns_limit_h_max 17
_diffrn_reflns_limit_h_min -17
_diffrn_reflns_limit_k_max 22
_diffrn_reflns_limit_k_min -22
_diffrn_reflns_limit_l_max 27
_diffrn_reflns_limit_l_min -28
_diffrn_reflns_number 49149
_diffrn_reflns_theta_full 27.10
_diffrn_reflns_theta_max 27.10
_diffrn_reflns_theta_min 2.24
_exptl_absorpt_coefficient_mu 0.367
_exptl_absorpt_correction_T_max 0.9151
_exptl_absorpt_correction_T_min 0.8758
_exptl_absorpt_correction_type multi-scan
_exptl_absorpt_process_details 'Bruker, SADABS'
_exptl_crystal_colour purple
_exptl_crystal_density_diffrn 1.194
_exptl_crystal_density_method 'not measured'
_exptl_crystal_description rod
_exptl_crystal_F_000 1968
_exptl_crystal_size_max 0.37
_exptl_crystal_size_mid 0.29
_exptl_crystal_size_min 0.25
_refine_diff_density_max 0.686
_refine_diff_density_min -0.602
_refine_diff_density_rms 0.063
_refine_ls_extinction_method none
_refine_ls_goodness_of_fit_ref 1.030
_refine_ls_hydrogen_treatment constr
_refine_ls_matrix_type full
_refine_ls_number_parameters 599
_refine_ls_number_reflns 11329
_refine_ls_number_restraints 4
_refine_ls_restrained_S_all 1.034
_refine_ls_R_factor_all 0.0706
_refine_ls_R_factor_gt 0.0487
_refine_ls_shift/su_max 0.037
_refine_ls_shift/su_mean 0.000
_refine_ls_structure_factor_coef Fsqd
_refine_ls_weighting_details 'calc w=1/[\s^2^(Fo^2^)+(0.0663P)^2^+3.4145P] where P=(Fo^2^+2Fc^2^)/3'
_refine_ls_weighting_scheme calc
_refine_ls_wR_factor_gt 0.1243
_refine_ls_wR_factor_ref 0.1379
_reflns_number_gt 8508
_reflns_number_total 11329
_reflns_threshold_expression >2sigma(I)
_cod_data_source_file ja506425a_si_002.cif
_cod_data_source_block jsnmsu111214_0m
_cod_depositor_comments
;
The following automatic conversions were performed:

'_symmetry_cell_setting' value 'Monoclinic' changed to 'monoclinic'
according to
/home/saulius/struct/COD-crude-data--automatic-downloads/rss-feeds/ACS/lib/dictionaries/cif_core.dic
dictionary named 'cif_core.dic' version 2.4.2 from 2011-04-26.

Automatic conversion script
Id: cif_fix_values 2281 2013-09-26 08:29:07Z andrius 

 Adding full bibliography for 4122605--4122610.cif.

The following automatic conversions were performed:

data name '_iucr_refine_instruction_details' was replaced with
'_iucr_refine_instructions_details' as specified in the replacement
file 'data/replacement-values/replacement_tags.lst'.

Automatic conversion script
Id: cif_correct_tags 9268 2022-04-12 08:56:07Z antanas 
;
_cod_original_sg_symbol_H-M P2(1)/c
_cod_database_code 4122607

loop_
_symmetry_equiv_pos_as_xyz
'x, y, z'
'-x, y+1/2, -z+1/2'
'-x, -y, -z'
'x, -y-1/2, z-1/2'

loop_
_atom_site_label
_atom_site_type_symbol
_atom_site_fract_x
_atom_site_fract_y
_atom_site_fract_z
_atom_site_U_iso_or_equiv
_atom_site_adp_type
_atom_site_occupancy
_atom_site_symmetry_multiplicity
_atom_site_calc_flag
_atom_site_refinement_flags
Fe1 Fe 0.25622(2) 0.232709(18) 0.405238(13) 0.02254(9) Uani 1 1 d .
B1 B 0.36191(19) 0.29785(15) 0.53297(11) 0.0252(5) Uani 1 1 d .
P1 P 0.13343(5) 0.14246(4) 0.28377(3) 0.03269(15) Uani 1 1 d .
N1 N 0.37914(13) 0.34543(10) 0.47586(8) 0.0240(4) Uani 1 1 d .
N2 N 0.36419(14) 0.37542(11) 0.37931(8) 0.0282(4) Uani 1 1 d .
N3 N 0.39490(14) 0.21518(11) 0.51894(8) 0.0274(4) Uani 1 1 d .
N4 N 0.39567(16) 0.11273(11) 0.46309(8) 0.0349(5) Uani 1 1 d .
N5 N 0.24644(14) 0.29089(11) 0.52780(8) 0.0275(4) Uani 1 1 d .
N6 N 0.09789(14) 0.26156(12) 0.48065(8) 0.0319(4) Uani 1 1 d .
N7 N 0.19045(16) 0.18839(13) 0.33850(9) 0.0385(5) Uani 1 1 d .
C1 C 0.33497(15) 0.32173(12) 0.41884(9) 0.0236(4) Uani 1 1 d .
C2 C 0.43403(18) 0.41151(14) 0.47202(10) 0.0320(5) Uani 1 1 d .
H2 H 0.4710 0.4386 0.5056 0.038 Uiso 1 1 calc R
C3 C 0.42571(19) 0.43065(14) 0.41238(11) 0.0368(6) Uani 1 1 d .
H3 H 0.4558 0.4734 0.3958 0.044 Uiso 1 1 calc R
C4 C 0.33034(17) 0.38076(13) 0.31410(9) 0.0279(5) Uani 1 1 d .
C5 C 0.26355(17) 0.43912(13) 0.29250(10) 0.0306(5) Uani 1 1 d .
C6 C 0.23478(19) 0.44613(14) 0.22890(11) 0.0369(6) Uani 1 1 d .
H6 H 0.1899 0.4859 0.2133 0.044 Uiso 1 1 calc R
C7 C 0.2699(2) 0.39667(16) 0.18783(11) 0.0418(6) Uani 1 1 d .
C8 C 0.3342(2) 0.33823(16) 0.21099(11) 0.0405(6) Uani 1 1 d .
H8 H 0.3570 0.3032 0.1832 0.049 Uiso 1 1 calc R
C9 C 0.36656(18) 0.32930(15) 0.27408(11) 0.0341(5) Uani 1 1 d .
C10 C 0.4366(2) 0.26551(17) 0.29788(13) 0.0453(6) Uani 1 1 d .
H10A H 0.4941 0.2867 0.3253 0.068 Uiso 1 1 calc R
H10B H 0.4595 0.2395 0.2632 0.068 Uiso 1 1 calc R
H10C H 0.4018 0.2287 0.3206 0.068 Uiso 1 1 calc R
C11 C 0.2361(3) 0.4052(2) 0.11899(12) 0.0630(9) Uani 1 1 d .
H11A H 0.2928 0.4213 0.0994 0.094 Uiso 1 1 calc R
H11B H 0.1832 0.4438 0.1114 0.094 Uiso 1 1 calc R
H11C H 0.2107 0.3559 0.1017 0.094 Uiso 1 1 calc R
C12 C 0.2218(2) 0.49294(15) 0.33540(12) 0.0417(6) Uani 1 1 d .
H12A H 0.2092 0.4647 0.3719 0.062 Uiso 1 1 calc R
H12B H 0.1591 0.5150 0.3143 0.062 Uiso 1 1 calc R
H12C H 0.2698 0.5342 0.3479 0.062 Uiso 1 1 calc R
C13 C 0.35382(17) 0.18490(13) 0.46283(10) 0.0269(5) Uani 1 1 d .
C14 C 0.4549(2) 0.16184(15) 0.55302(11) 0.0378(6) Uani 1 1 d .
H14 H 0.4890 0.1687 0.5938 0.045 Uiso 1 1 calc R
C15 C 0.4568(2) 0.09905(16) 0.51899(11) 0.0457(7) Uani 1 1 d .
H15 H 0.4931 0.0534 0.5307 0.055 Uiso 1 1 calc R
C16 C 0.38248(19) 0.05693(13) 0.41436(10) 0.0324(5) Uani 1 1 d .
C17 C 0.45648(19) 0.04860(14) 0.37767(10) 0.0341(5) Uani 1 1 d .
C18 C 0.4470(2) -0.01104(15) 0.33473(11) 0.0398(6) Uani 1 1 d .
H18 H 0.4970 -0.0174 0.3095 0.048 Uiso 1 1 calc R
C19 C 0.3678(2) -0.06069(15) 0.32792(11) 0.0444(7) Uani 1 1 d .
C20 C 0.2957(2) -0.05046(16) 0.36523(13) 0.0471(7) Uani 1 1 d .
H20 H 0.2400 -0.0842 0.3607 0.057 Uiso 1 1 calc R
C21 C 0.3020(2) 0.00753(15) 0.40908(11) 0.0398(6) Uani 1 1 d .
C22 C 0.2244(3) 0.0171(2) 0.45054(14) 0.0595(8) Uani 1 1 d .
H22A H 0.2558 0.0107 0.4935 0.089 Uiso 1 1 calc R
H22B H 0.1721 -0.0217 0.4402 0.089 Uiso 1 1 calc R
H22C H 0.1949 0.0684 0.4448 0.089 Uiso 1 1 calc R
C23 C 0.3589(3) -0.12498(19) 0.28108(15) 0.0689(10) Uani 1 1 d .
H23A H 0.2999 -0.1166 0.2499 0.103 Uiso 1 1 calc R
H23B H 0.3526 -0.1741 0.3018 0.103 Uiso 1 1 calc R
H23C H 0.4187 -0.1259 0.2612 0.103 Uiso 1 1 calc R
C24 C 0.5466(2) 0.09927(19) 0.38520(14) 0.0537(7) Uani 1 1 d .
H24A H 0.5278 0.1513 0.3957 0.081 Uiso 1 1 calc R
H24B H 0.5740 0.1005 0.3466 0.081 Uiso 1 1 calc R
H24C H 0.5971 0.0792 0.4182 0.081 Uiso 1 1 calc R
C25 C 0.19664(16) 0.26405(13) 0.47280(10) 0.0264(4) Uani 1 1 d .
C26 C 0.18000(18) 0.30166(16) 0.56890(11) 0.0370(6) Uani 1 1 d .
H26 H 0.1967 0.3185 0.6103 0.044 Uiso 1 1 calc R
C27 C 0.08847(19) 0.28431(17) 0.54019(11) 0.0421(6) Uani 1 1 d .
H27 H 0.0284 0.2870 0.5571 0.050 Uiso 1 1 calc R
C28 C 0.01437(17) 0.24022(15) 0.43513(10) 0.0315(5) Uani 1 1 d .
C29 C -0.03672(17) 0.17242(15) 0.44283(10) 0.0332(5) Uani 1 1 d .
C30 C -0.11982(18) 0.15453(16) 0.39884(11) 0.0381(6) Uani 1 1 d .
H30 H -0.1563 0.1091 0.4038 0.046 Uiso 1 1 calc R
C31 C -0.15052(18) 0.20113(17) 0.34832(11) 0.0398(6) Uani 1 1 d .
C32 C -0.09733(18) 0.26790(17) 0.34240(12) 0.0401(6) Uani 1 1 d .
H32 H -0.1177 0.3003 0.3080 0.048 Uiso 1 1 calc R
C33 C -0.01530(18) 0.28904(15) 0.38515(12) 0.0369(6) Uani 1 1 d .
C34 C 0.0401(2) 0.36201(17) 0.37715(14) 0.0498(7) Uani 1 1 d .
H34A H 0.0512 0.3902 0.4161 0.075 Uiso 1 1 calc R
H34B H 0.0006 0.3936 0.3454 0.075 Uiso 1 1 calc R
H34C H 0.1044 0.3498 0.3647 0.075 Uiso 1 1 calc R
C35 C -0.2392(2) 0.1803(2) 0.30046(14) 0.0567(8) Uani 1 1 d .
H35A H -0.2610 0.1281 0.3080 0.085 Uiso 1 1 calc R
H35B H -0.2202 0.1831 0.2594 0.085 Uiso 1 1 calc R
H35C H -0.2939 0.2163 0.3030 0.085 Uiso 1 1 calc R
C36 C -0.0037(2) 0.11872(17) 0.49577(13) 0.0451(6) Uani 1 1 d .
H36A H 0.0690 0.1130 0.5016 0.068 Uiso 1 1 calc R
H36B H -0.0352 0.0685 0.4868 0.068 Uiso 1 1 calc R
H36C H -0.0235 0.1397 0.5334 0.068 Uiso 1 1 calc R
C37 C 0.42273(17) 0.33584(13) 0.59437(9) 0.0275(5) Uani 1 1 d .
C38 C 0.38342(19) 0.39242(15) 0.62785(11) 0.0365(6) Uani 1 1 d .
H38 H 0.3156 0.4068 0.6161 0.044 Uiso 1 1 calc R
C39 C 0.4396(2) 0.42894(17) 0.67806(12) 0.0463(7) Uani 1 1 d .
H39 H 0.4097 0.4672 0.6999 0.056 Uiso 1 1 calc R
C40 C 0.5384(2) 0.40973(17) 0.69612(11) 0.0449(7) Uani 1 1 d .
H40 H 0.5765 0.4332 0.7311 0.054 Uiso 1 1 calc R
C41 C 0.5807(2) 0.35612(17) 0.66267(12) 0.0447(7) Uani 1 1 d .
H41 H 0.6492 0.3434 0.6739 0.054 Uiso 1 1 calc R
C42 C 0.52439(18) 0.32049(15) 0.61266(11) 0.0371(6) Uani 1 1 d .
H42 H 0.5559 0.2842 0.5899 0.045 Uiso 1 1 calc R
C43 C 0.0557(2) 0.06502(17) 0.30387(14) 0.0496(7) Uani 1 1 d .
H43A H 0.0966 0.0289 0.3312 0.074 Uiso 1 1 calc R
H43B H 0.0252 0.0383 0.2664 0.074 Uiso 1 1 calc R
H43C H 0.0032 0.0860 0.3249 0.074 Uiso 1 1 calc R
C44 C 0.2136(2) 0.09665(19) 0.23709(12) 0.0483(7) Uani 1 1 d .
H44A H 0.2559 0.1353 0.2217 0.073 Uiso 1 1 calc R
H44B H 0.1728 0.0709 0.2022 0.073 Uiso 1 1 calc R
H44C H 0.2556 0.0588 0.2619 0.073 Uiso 1 1 calc R
C45 C 0.05041(18) 0.20130(16) 0.23024(11) 0.0367(6) Uani 1 1 d .
C46 C -0.0323(2) 0.1716(2) 0.19123(14) 0.0570(8) Uani 1 1 d .
H46 H -0.0455 0.1181 0.1916 0.068 Uiso 1 1 calc R
C47 C -0.0948(2) 0.2187(3) 0.15239(15) 0.0706(11) Uani 1 1 d .
H47 H -0.1513 0.1978 0.1267 0.085 Uiso 1 1 calc R
C48 C -0.0754(2) 0.2954(3) 0.15095(15) 0.0661(10) Uani 1 1 d .
H48 H -0.1188 0.3280 0.1243 0.079 Uiso 1 1 calc R
C49 C 0.0066(3) 0.3257(2) 0.18784(15) 0.0636(9) Uani 1 1 d .
H49 H 0.0204 0.3790 0.1860 0.076 Uiso 1 1 calc R
C50 C 0.0691(2) 0.27893(17) 0.22754(13) 0.0472(7) Uani 1 1 d .
H50 H 0.1253 0.3004 0.2531 0.057 Uiso 1 1 calc R
C51 C 0.8275(14) 0.4721(10) 0.4841(6) 0.413(14) Uani 1 1 d D
H51A H 0.7865 0.5090 0.5026 0.619 Uiso 1 1 calc R
H51B H 0.8710 0.4996 0.4600 0.619 Uiso 1 1 calc R
H51C H 0.8684 0.4426 0.5168 0.619 Uiso 1 1 calc R
C52 C 0.7553(12) 0.4139(10) 0.4393(6) 0.51(2) Uani 1 1 d D
H52A H 0.6901 0.4368 0.4220 0.613 Uiso 1 1 calc R
H52B H 0.7878 0.3912 0.4064 0.613 Uiso 1 1 calc R
C53 C 0.7493(9) 0.3557(9) 0.4963(7) 0.315(10) Uani 1 1 d D
H53A H 0.8160 0.3358 0.5141 0.377 Uiso 1 1 calc R
H53B H 0.7183 0.3804 0.5291 0.377 Uiso 1 1 calc R
C54 C 0.6832(10) 0.2930(7) 0.4637(5) 0.259(8) Uani 1 1 d D
H54A H 0.6118 0.3073 0.4589 0.311 Uiso 1 1 calc R
H54B H 0.7009 0.2816 0.4227 0.311 Uiso 1 1 calc R
C55 C 0.7052(5) 0.2299(6) 0.5047(4) 0.197(5) Uani 1 1 d D
H55A H 0.7635 0.2023 0.4948 0.295 Uiso 1 1 calc R
H55B H 0.6477 0.1952 0.5005 0.295 Uiso 1 1 calc R
H55C H 0.7194 0.2489 0.5472 0.295 Uiso 1 1 calc R

loop_
_atom_site_aniso_label
_atom_site_aniso_U_11
_atom_site_aniso_U_22
_atom_site_aniso_U_33
_atom_site_aniso_U_23
_atom_site_aniso_U_13
_atom_site_aniso_U_12
Fe1 0.02446(16) 0.02282(16) 0.01954(15) -0.00077(12) 0.00108(11) -0.00359(13)
B1 0.0292(13) 0.0260(12) 0.0198(11) -0.0004(9) 0.0020(9) -0.0014(10)
P1 0.0332(3) 0.0370(3) 0.0276(3) -0.0051(3) 0.0041(2) -0.0036(3)
N1 0.0242(9) 0.0243(9) 0.0228(8) -0.0011(7) 0.0015(7) -0.0036(7)
N2 0.0312(10) 0.0289(10) 0.0231(9) 0.0033(8) 0.0000(7) -0.0061(8)
N3 0.0328(10) 0.0267(10) 0.0210(8) 0.0019(7) -0.0006(7) 0.0009(8)
N4 0.0515(13) 0.0263(10) 0.0241(9) -0.0013(8) -0.0030(9) 0.0084(9)
N5 0.0268(9) 0.0335(10) 0.0226(9) -0.0042(8) 0.0053(7) -0.0058(8)
N6 0.0253(10) 0.0434(12) 0.0274(9) -0.0066(9) 0.0054(8) -0.0086(9)
N7 0.0393(12) 0.0421(13) 0.0324(11) -0.0042(9) -0.0003(9) -0.0048(10)
C1 0.0222(10) 0.0257(11) 0.0224(10) 0.0010(8) 0.0019(8) 0.0011(9)
C2 0.0357(12) 0.0292(12) 0.0288(11) -0.0017(9) -0.0017(9) -0.0129(10)
C3 0.0416(14) 0.0312(13) 0.0353(12) 0.0033(10) -0.0011(10) -0.0154(11)
C4 0.0323(12) 0.0282(12) 0.0227(10) 0.0046(9) 0.0028(9) -0.0047(9)
C5 0.0320(12) 0.0277(12) 0.0320(11) 0.0018(9) 0.0048(9) -0.0033(10)
C6 0.0424(14) 0.0308(13) 0.0345(12) 0.0098(10) -0.0034(10) 0.0016(11)
C7 0.0510(16) 0.0467(16) 0.0266(12) 0.0068(11) 0.0024(11) 0.0010(13)
C8 0.0506(16) 0.0443(15) 0.0281(12) 0.0013(11) 0.0110(11) 0.0058(12)
C9 0.0369(13) 0.0363(13) 0.0301(11) 0.0054(10) 0.0079(10) 0.0031(11)
C10 0.0476(16) 0.0446(16) 0.0457(15) 0.0058(13) 0.0133(12) 0.0135(13)
C11 0.088(2) 0.070(2) 0.0273(13) 0.0083(14) -0.0014(14) 0.0156(19)
C12 0.0480(15) 0.0313(13) 0.0461(14) -0.0039(11) 0.0087(12) 0.0025(12)
C13 0.0334(12) 0.0234(11) 0.0238(10) -0.0005(8) 0.0040(9) -0.0016(9)
C14 0.0497(15) 0.0352(14) 0.0243(11) 0.0020(10) -0.0073(10) 0.0084(11)
C15 0.0691(19) 0.0333(14) 0.0291(12) 0.0027(11) -0.0091(12) 0.0174(13)
C16 0.0478(14) 0.0234(11) 0.0241(10) 0.0018(9) 0.0001(10) 0.0057(10)
C17 0.0459(14) 0.0273(12) 0.0277(11) 0.0075(9) 0.0013(10) 0.0057(11)
C18 0.0555(16) 0.0375(14) 0.0264(11) 0.0048(10) 0.0063(11) 0.0127(13)
C19 0.0679(19) 0.0311(14) 0.0314(12) -0.0029(11) -0.0008(12) 0.0088(13)
C20 0.0610(18) 0.0339(14) 0.0453(15) -0.0039(12) 0.0048(13) -0.0095(13)
C21 0.0506(16) 0.0360(14) 0.0328(12) 0.0020(11) 0.0068(11) -0.0010(12)
C22 0.066(2) 0.067(2) 0.0508(17) -0.0049(16) 0.0232(15) -0.0126(17)
C23 0.102(3) 0.0471(19) 0.0539(18) -0.0197(15) -0.0003(18) 0.0087(19)
C24 0.0563(18) 0.0528(18) 0.0519(17) 0.0066(14) 0.0079(14) -0.0058(15)
C25 0.0257(11) 0.0291(11) 0.0242(10) 0.0011(9) 0.0037(8) -0.0066(9)
C26 0.0360(13) 0.0496(15) 0.0271(11) -0.0094(11) 0.0104(10) -0.0089(12)
C27 0.0340(13) 0.0609(18) 0.0347(13) -0.0129(12) 0.0156(11) -0.0096(12)
C28 0.0234(11) 0.0420(14) 0.0297(11) -0.0073(10) 0.0057(9) -0.0068(10)
C29 0.0265(11) 0.0426(14) 0.0317(12) -0.0034(10) 0.0086(9) -0.0054(10)
C30 0.0263(12) 0.0470(15) 0.0423(14) -0.0049(12) 0.0092(10) -0.0123(11)
C31 0.0252(12) 0.0574(17) 0.0362(13) -0.0071(12) 0.0033(10) -0.0051(12)
C32 0.0282(12) 0.0518(16) 0.0395(13) 0.0044(12) 0.0024(10) 0.0014(12)
C33 0.0291(12) 0.0414(14) 0.0406(13) -0.0003(11) 0.0072(10) -0.0027(11)
C34 0.0429(15) 0.0438(16) 0.0608(18) 0.0096(14) 0.0025(13) -0.0080(13)
C35 0.0344(15) 0.083(2) 0.0487(16) -0.0028(16) -0.0044(12) -0.0143(15)
C36 0.0417(15) 0.0500(17) 0.0439(14) 0.0073(13) 0.0075(12) -0.0103(13)
C37 0.0307(12) 0.0307(12) 0.0201(10) 0.0009(9) 0.0010(9) -0.0055(9)
C38 0.0313(12) 0.0439(15) 0.0351(12) -0.0098(11) 0.0081(10) -0.0092(11)
C39 0.0507(16) 0.0551(17) 0.0361(13) -0.0187(12) 0.0164(12) -0.0207(14)
C40 0.0523(16) 0.0563(18) 0.0233(11) 0.0006(11) -0.0023(11) -0.0259(14)
C41 0.0394(14) 0.0493(16) 0.0396(14) 0.0079(12) -0.0112(11) -0.0086(13)
C42 0.0329(13) 0.0388(14) 0.0370(13) -0.0006(11) -0.0028(10) -0.0015(11)
C43 0.0486(16) 0.0458(17) 0.0542(17) -0.0027(14) 0.0076(13) -0.0122(14)
C44 0.0466(16) 0.0618(19) 0.0367(14) -0.0066(13) 0.0066(12) 0.0109(14)
C45 0.0339(13) 0.0472(15) 0.0296(12) -0.0028(11) 0.0069(10) -0.0022(11)
C46 0.0439(16) 0.075(2) 0.0487(17) 0.0012(16) -0.0031(13) -0.0126(16)
C47 0.0354(16) 0.121(4) 0.0522(19) 0.008(2) -0.0038(14) 0.0018(19)
C48 0.0477(18) 0.105(3) 0.0467(17) 0.0138(19) 0.0121(14) 0.035(2)
C49 0.075(2) 0.058(2) 0.0582(19) 0.0086(16) 0.0129(18) 0.0218(18)
C50 0.0512(17) 0.0439(16) 0.0452(15) -0.0012(12) 0.0038(13) 0.0040(13)
C51 0.62(3) 0.39(2) 0.191(12) -0.105(14) -0.040(17) 0.20(2)
C52 0.67(4) 0.69(5) 0.167(11) 0.082(17) 0.059(16) 0.60(4)
C53 0.192(10) 0.282(17) 0.42(2) -0.140(17) -0.092(12) -0.022(10)
C54 0.353(18) 0.263(14) 0.185(10) 0.064(10) 0.115(11) 0.210(14)
C55 0.104(5) 0.271(12) 0.227(9) -0.147(9) 0.060(6) -0.033(6)

loop_
_atom_type_symbol
_atom_type_description
_atom_type_scat_dispersion_real
_atom_type_scat_dispersion_imag
_atom_type_scat_source
C C 0.0033 0.0016 'International Tables Vol C Tables 4.2.6.8 and 6.1.1.4'
H H 0.0000 0.0000 'International Tables Vol C Tables 4.2.6.8 and 6.1.1.4'
N N 0.0061 0.0033 'International Tables Vol C Tables 4.2.6.8 and 6.1.1.4'
B B 0.0013 0.0007 'International Tables Vol C Tables 4.2.6.8 and 6.1.1.4'
P P 0.1023 0.0942 'International Tables Vol C Tables 4.2.6.8 and 6.1.1.4'
Fe Fe 0.3463 0.8444 'International Tables Vol C Tables 4.2.6.8 and 6.1.1.4'

loop_
_geom_angle_atom_site_label_1
_geom_angle_atom_site_label_2
_geom_angle_atom_site_label_3
_geom_angle
N7 Fe1 C13 125.11(10)
N7 Fe1 C1 133.71(9)
C13 Fe1 C1 86.37(9)
N7 Fe1 C25 123.95(10)
C13 Fe1 C25 86.64(9)
C1 Fe1 C25 86.53(9)
N1 B1 N3 104.43(17)
N1 B1 N5 105.15(17)
N3 B1 N5 103.39(18)
N1 B1 C37 109.64(18)
N3 B1 C37 115.01(18)
N5 B1 C37 117.98(18)
N7 P1 C44 113.66(13)
N7 P1 C43 115.75(13)
C44 P1 C43 103.73(15)
N7 P1 C45 113.28(12)
C44 P1 C45 104.49(12)
C43 P1 C45 104.74(13)
C1 N1 C2 110.99(18)
C1 N1 B1 118.74(18)
C2 N1 B1 130.27(18)
C1 N2 C3 110.28(18)
C1 N2 C4 126.53(18)
C3 N2 C4 122.91(18)
C13 N3 C14 110.46(19)
C13 N3 B1 116.43(17)
C14 N3 B1 133.00(18)
C13 N4 C15 110.33(19)
C13 N4 C16 127.68(19)
C15 N4 C16 122.0(2)
C25 N5 C26 109.94(18)
C25 N5 B1 116.11(17)
C26 N5 B1 133.81(18)
C25 N6 C27 110.17(19)
C25 N6 C28 126.54(18)
C27 N6 C28 123.28(19)
P1 N7 Fe1 174.52(16)
N1 C1 N2 104.24(18)
N1 C1 Fe1 123.44(15)
N2 C1 Fe1 132.30(15)
C3 C2 N1 107.75(19)
C2 C3 N2 106.7(2)
C5 C4 C9 121.8(2)
C5 C4 N2 118.3(2)
C9 C4 N2 119.8(2)
C4 C5 C6 117.9(2)
C4 C5 C12 122.0(2)
C6 C5 C12 120.0(2)
C7 C6 C5 121.9(2)
C8 C7 C6 118.6(2)
C8 C7 C11 120.7(3)
C6 C7 C11 120.6(3)
C7 C8 C9 121.8(2)
C8 C9 C4 117.9(2)
C8 C9 C10 120.7(2)
C4 C9 C10 121.4(2)
N3 C13 N4 103.77(18)
N3 C13 Fe1 125.25(16)
N4 C13 Fe1 130.81(16)
C15 C14 N3 108.2(2)
C14 C15 N4 107.2(2)
C21 C16 C17 121.3(2)
C21 C16 N4 119.2(2)
C17 C16 N4 119.1(2)
C16 C17 C18 118.2(2)
C16 C17 C24 121.8(2)
C18 C17 C24 120.0(2)
C19 C18 C17 122.1(2)
C18 C19 C20 118.0(2)
C18 C19 C23 121.2(3)
C20 C19 C23 120.8(3)
C19 C20 C21 122.2(3)
C16 C21 C20 118.2(2)
C16 C21 C22 119.9(2)
C20 C21 C22 121.9(3)
N5 C25 N6 104.64(18)
N5 C25 Fe1 125.63(16)
N6 C25 Fe1 129.63(16)
C27 C26 N5 108.2(2)
C26 C27 N6 107.0(2)
C29 C28 C33 121.7(2)
C29 C28 N6 119.1(2)
C33 C28 N6 119.2(2)
C28 C29 C30 117.8(2)
C28 C29 C36 121.9(2)
C30 C29 C36 120.3(2)
C31 C30 C29 122.0(2)
C30 C31 C32 118.2(2)
C30 C31 C35 121.5(3)
C32 C31 C35 120.3(3)
C31 C32 C33 122.2(2)
C32 C33 C28 118.1(2)
C32 C33 C34 120.5(2)
C28 C33 C34 121.4(2)
C38 C37 C42 115.3(2)
C38 C37 B1 123.3(2)
C42 C37 B1 120.9(2)
C37 C38 C39 122.6(2)
C40 C39 C38 120.2(3)
C41 C40 C39 118.8(2)
C40 C41 C42 120.5(3)
C41 C42 C37 122.5(3)
C50 C45 C46 118.1(3)
C50 C45 P1 118.9(2)
C46 C45 P1 123.0(2)
C47 C46 C45 121.1(3)
C48 C47 C46 119.8(3)
C47 C48 C49 120.3(3)
C48 C49 C50 120.3(3)
C45 C50 C49 120.4(3)
C53 C52 C51 91.2(10)
C54 C53 C52 100.6(12)
C55 C54 C53 102.0(12)

loop_
_geom_bond_atom_site_label_1
_geom_bond_atom_site_label_2
_geom_bond_distance
Fe1 N7 1.770(2)
Fe1 C13 1.877(2)
Fe1 C1 1.881(2)
Fe1 C25 1.883(2)
B1 N1 1.554(3)
B1 N3 1.555(3)
B1 N5 1.558(3)
B1 C37 1.610(3)
P1 N7 1.547(2)
P1 C44 1.797(3)
P1 C43 1.811(3)
P1 C45 1.813(3)
N1 C1 1.366(3)
N1 C2 1.382(3)
N2 C1 1.378(3)
N2 C3 1.400(3)
N2 C4 1.439(3)
N3 C13 1.377(3)
N3 C14 1.377(3)
N4 C13 1.380(3)
N4 C15 1.390(3)
N4 C16 1.438(3)
N5 C25 1.371(3)
N5 C26 1.388(3)
N6 C25 1.379(3)
N6 C27 1.394(3)
N6 C28 1.437(3)
C2 C3 1.341(3)
C4 C5 1.395(3)
C4 C9 1.400(3)
C5 C6 1.397(3)
C5 C12 1.504(3)
C6 C7 1.387(4)
C7 C8 1.386(4)
C7 C11 1.518(3)
C8 C9 1.397(3)
C9 C10 1.502(4)
C14 C15 1.329(4)
C16 C21 1.382(4)
C16 C17 1.393(3)
C17 C18 1.397(3)
C17 C24 1.497(4)
C18 C19 1.370(4)
C19 C20 1.385(4)
C19 C23 1.514(4)
C20 C21 1.391(4)
C21 C22 1.508(4)
C26 C27 1.336(3)
C28 C29 1.394(3)
C28 C33 1.398(4)
C29 C30 1.400(3)
C29 C36 1.506(4)
C30 C31 1.386(4)
C31 C32 1.387(4)
C31 C35 1.512(3)
C32 C33 1.388(4)
C33 C34 1.502(4)
C37 C38 1.388(3)
C37 C42 1.400(3)
C38 C39 1.392(3)
C39 C40 1.379(4)
C40 C41 1.371(4)
C41 C42 1.384(3)
C45 C50 1.380(4)
C45 C46 1.400(4)
C46 C47 1.376(5)
C47 C48 1.364(6)
C48 C49 1.375(5)
C49 C50 1.383(4)
C51 C52 1.629(17)
C52 C53 1.625(15)
C53 C54 1.520(13)
C54 C55 1.425(10)

loop_
_geom_torsion_atom_site_label_1
_geom_torsion_atom_site_label_2
_geom_torsion_atom_site_label_3
_geom_torsion_atom_site_label_4
_geom_torsion
N3 B1 N1 C1 55.2(2)
N5 B1 N1 C1 -53.3(2)
C37 B1 N1 C1 178.94(18)
N3 B1 N1 C2 -125.1(2)
N5 B1 N1 C2 126.4(2)
C37 B1 N1 C2 -1.4(3)
N1 B1 N3 C13 -51.5(2)
N5 B1 N3 C13 58.3(2)
C37 B1 N3 C13 -171.68(19)
N1 B1 N3 C14 132.6(2)
N5 B1 N3 C14 -117.7(3)
C37 B1 N3 C14 12.4(4)
N1 B1 N5 C25 52.3(2)
N3 B1 N5 C25 -57.0(2)
C37 B1 N5 C25 174.84(19)
N1 B1 N5 C26 -132.5(3)
N3 B1 N5 C26 118.2(3)
C37 B1 N5 C26 -10.0(4)
C44 P1 N7 Fe1 -88.2(16)
C43 P1 N7 Fe1 31.8(16)
C45 P1 N7 Fe1 152.8(16)
C13 Fe1 N7 P1 34.1(16)
C1 Fe1 N7 P1 158.5(15)
C25 Fe1 N7 P1 -78.6(16)
C2 N1 C1 N2 0.0(2)
B1 N1 C1 N2 179.71(18)
C2 N1 C1 Fe1 178.74(16)
B1 N1 C1 Fe1 -1.5(3)
C3 N2 C1 N1 0.2(2)
C4 N2 C1 N1 -173.8(2)
C3 N2 C1 Fe1 -178.39(18)
C4 N2 C1 Fe1 7.5(3)
N7 Fe1 C1 N1 179.75(16)
C13 Fe1 C1 N1 -42.82(18)
C25 Fe1 C1 N1 44.03(18)
N7 Fe1 C1 N2 -1.8(3)
C13 Fe1 C1 N2 135.6(2)
C25 Fe1 C1 N2 -137.6(2)
C1 N1 C2 C3 -0.2(3)
B1 N1 C2 C3 -179.9(2)
N1 C2 C3 N2 0.3(3)
C1 N2 C3 C2 -0.4(3)
C4 N2 C3 C2 174.0(2)
C1 N2 C4 C5 105.7(3)
C3 N2 C4 C5 -67.7(3)
C1 N2 C4 C9 -75.9(3)
C3 N2 C4 C9 110.7(3)
C9 C4 C5 C6 -1.3(3)
N2 C4 C5 C6 177.0(2)
C9 C4 C5 C12 177.9(2)
N2 C4 C5 C12 -3.7(3)
C4 C5 C6 C7 0.7(4)
C12 C5 C6 C7 -178.6(2)
C5 C6 C7 C8 0.8(4)
C5 C6 C7 C11 179.2(3)
C6 C7 C8 C9 -1.8(4)
C11 C7 C8 C9 179.8(3)
C7 C8 C9 C4 1.2(4)
C7 C8 C9 C10 -179.9(3)
C5 C4 C9 C8 0.4(4)
N2 C4 C9 C8 -177.9(2)
C5 C4 C9 C10 -178.5(2)
N2 C4 C9 C10 3.2(4)
C14 N3 C13 N4 -3.2(3)
B1 N3 C13 N4 180.00(18)
C14 N3 C13 Fe1 172.61(18)
B1 N3 C13 Fe1 -4.2(3)
C15 N4 C13 N3 2.5(3)
C16 N4 C13 N3 -176.9(2)
C15 N4 C13 Fe1 -172.9(2)
C16 N4 C13 Fe1 7.7(4)
N7 Fe1 C13 N3 -170.25(17)
C1 Fe1 C13 N3 46.46(19)
C25 Fe1 C13 N3 -40.3(2)
N7 Fe1 C13 N4 4.3(3)
C1 Fe1 C13 N4 -139.0(2)
C25 Fe1 C13 N4 134.3(2)
C13 N3 C14 C15 2.7(3)
B1 N3 C14 C15 178.8(2)
N3 C14 C15 N4 -1.0(3)
C13 N4 C15 C14 -1.0(3)
C16 N4 C15 C14 178.5(2)
C13 N4 C16 C21 -85.9(3)
C15 N4 C16 C21 94.8(3)
C13 N4 C16 C17 100.8(3)
C15 N4 C16 C17 -78.6(3)
C21 C16 C17 C18 0.5(3)
N4 C16 C17 C18 173.7(2)
C21 C16 C17 C24 -176.8(2)
N4 C16 C17 C24 -3.6(3)
C16 C17 C18 C19 0.1(4)
C24 C17 C18 C19 177.4(2)
C17 C18 C19 C20 0.0(4)
C17 C18 C19 C23 -180.0(3)
C18 C19 C20 C21 -0.6(4)
C23 C19 C20 C21 179.4(3)
C17 C16 C21 C20 -1.0(4)
N4 C16 C21 C20 -174.2(2)
C17 C16 C21 C22 178.6(2)
N4 C16 C21 C22 5.4(4)
C19 C20 C21 C16 1.1(4)
C19 C20 C21 C22 -178.5(3)
C26 N5 C25 N6 2.2(3)
B1 N5 C25 N6 178.53(19)
C26 N5 C25 Fe1 -174.35(18)
B1 N5 C25 Fe1 2.0(3)
C27 N6 C25 N5 -1.8(3)
C28 N6 C25 N5 177.2(2)
C27 N6 C25 Fe1 174.58(19)
C28 N6 C25 Fe1 -6.4(4)
N7 Fe1 C25 N5 172.57(18)
C13 Fe1 C25 N5 41.6(2)
C1 Fe1 C25 N5 -44.9(2)
N7 Fe1 C25 N6 -3.1(3)
C13 Fe1 C25 N6 -134.1(2)
C1 Fe1 C25 N6 139.4(2)
C25 N5 C26 C27 -1.9(3)
B1 N5 C26 C27 -177.3(3)
N5 C26 C27 N6 0.7(3)
C25 N6 C27 C26 0.7(3)
C28 N6 C27 C26 -178.4(2)
C25 N6 C28 C29 112.1(3)
C27 N6 C28 C29 -69.0(3)
C25 N6 C28 C33 -69.7(3)
C27 N6 C28 C33 109.2(3)
C33 C28 C29 C30 -0.3(4)
N6 C28 C29 C30 177.8(2)
C33 C28 C29 C36 178.6(2)
N6 C28 C29 C36 -3.2(3)
C28 C29 C30 C31 1.2(4)
C36 C29 C30 C31 -177.8(2)
C29 C30 C31 C32 -1.0(4)
C29 C30 C31 C35 178.8(3)
C30 C31 C32 C33 0.0(4)
C35 C31 C32 C33 -179.8(3)
C31 C32 C33 C28 0.8(4)
C31 C32 C33 C34 -179.8(3)
C29 C28 C33 C32 -0.6(4)
N6 C28 C33 C32 -178.8(2)
C29 C28 C33 C34 180.0(2)
N6 C28 C33 C34 1.8(4)
N1 B1 C37 C38 88.9(3)
N3 B1 C37 C38 -153.8(2)
N5 B1 C37 C38 -31.3(3)
N1 B1 C37 C42 -82.5(3)
N3 B1 C37 C42 34.8(3)
N5 B1 C37 C42 157.3(2)
C42 C37 C38 C39 -3.0(4)
B1 C37 C38 C39 -174.8(2)
C37 C38 C39 C40 0.4(4)
C38 C39 C40 C41 2.1(4)
C39 C40 C41 C42 -1.7(4)
C40 C41 C42 C37 -1.1(4)
C38 C37 C42 C41 3.3(4)
B1 C37 C42 C41 175.4(2)
N7 P1 C45 C50 23.5(2)
C44 P1 C45 C50 -100.7(2)
C43 P1 C45 C50 150.5(2)
N7 P1 C45 C46 -156.5(2)
C44 P1 C45 C46 79.3(3)
C43 P1 C45 C46 -29.5(3)
C50 C45 C46 C47 -1.6(4)
P1 C45 C46 C47 178.4(2)
C45 C46 C47 C48 1.0(5)
C46 C47 C48 C49 0.4(5)
C47 C48 C49 C50 -1.2(5)
C46 C45 C50 C49 0.9(4)
P1 C45 C50 C49 -179.1(2)
C48 C49 C50 C45 0.5(5)
C51 C52 C53 C54 -179.4(11)
C52 C53 C54 C55 159.8(8)
